data_7219585
loop_
_publ_author_name
'Tong, Yi-Ping'
'Luo, Guo-Tian'
'Zhen, Jin'
'Shen, You'
'Lin, Yan-Wen'

_publ_section_title
;
 Synthesis, structures, and theoretical investigation of three
 polyoxomolybdate-based compounds: self-assembly, fragment analysis,
 orbital interaction, and formation mechanism
;
_journal_issue 13
_journal_name_full CrystEngComm
_journal_page_first 2629
_journal_paper_doi 10.1039/C4CE02545H
_journal_volume 17
_journal_year 2015
_chemical_formula_sum 'C24 H28 Mo12 N12 O42 Si'
_chemical_formula_weight 2335.95
_chemical_name_systematic
; 
 ? 
;
_space_group_IT_number 2
_symmetry_cell_setting triclinic
_symmetry_space_group_name_Hall '-P 1'
_symmetry_space_group_name_H-M 'P -1'
_atom_sites_solution_hydrogens geom
_atom_sites_solution_primary direct
_atom_sites_solution_secondary difmap
_audit_creation_method SHELXL-97
_audit_update_record
;
2014-10-06 deposited with the CCDC.
2015-02-16 downloaded from the CCDC.
;
_cell_angle_alpha 99.347(2)
_cell_angle_beta 93.793(2)
_cell_angle_gamma 113.837(2)
_cell_formula_units_Z 2
_cell_length_a 11.6044(4)
_cell_length_b 13.1169(4)
_cell_length_c 20.4496(9)
_cell_measurement_temperature 293(2)
_cell_volume 2779.28(19)
_computing_structure_refinement 'SHELXL-97 (Sheldrick, 1997)'
_computing_structure_solution 'SHELXS-97 (Sheldrick, 1990)'
_diffrn_ambient_temperature 293(2)
_diffrn_measured_fraction_theta_full 0.986
_diffrn_measured_fraction_theta_max 0.986
_diffrn_radiation_monochromator graphite
_diffrn_radiation_source 'fine-focus sealed tube'
_diffrn_radiation_type MoK\a
_diffrn_radiation_wavelength 0.71073
_diffrn_reflns_av_R_equivalents 0.0418
_diffrn_reflns_av_sigmaI/netI 0.0439
_diffrn_reflns_limit_h_max 15
_diffrn_reflns_limit_h_min -15
_diffrn_reflns_limit_k_max 17
_diffrn_reflns_limit_k_min -17
_diffrn_reflns_limit_l_max 27
_diffrn_reflns_limit_l_min -27
_diffrn_reflns_number 53969
_diffrn_reflns_theta_full 28.84
_diffrn_reflns_theta_max 28.84
_diffrn_reflns_theta_min 1.02
_exptl_absorpt_coefficient_mu 2.749
_exptl_absorpt_correction_T_max 0.4377
_exptl_absorpt_correction_T_min 0.3645
_exptl_absorpt_correction_type multi-scan
_exptl_crystal_density_diffrn 2.791
_exptl_crystal_density_method 'not measured'
_exptl_crystal_F_000 2220
_exptl_crystal_size_max 0.46
_exptl_crystal_size_mid 0.40
_exptl_crystal_size_min 0.36
_refine_diff_density_max 1.282
_refine_diff_density_min -2.120
_refine_diff_density_rms 0.147
_refine_ls_extinction_method none
_refine_ls_goodness_of_fit_ref 1.037
_refine_ls_hydrogen_treatment mixed
_refine_ls_matrix_type full
_refine_ls_number_parameters 832
_refine_ls_number_reflns 14351
_refine_ls_number_restraints 6
_refine_ls_restrained_S_all 1.037
_refine_ls_R_factor_all 0.0599
_refine_ls_R_factor_gt 0.0382
_refine_ls_shift/su_max 0.001
_refine_ls_shift/su_mean 0.000
_refine_ls_structure_factor_coef Fsqd
_refine_ls_weighting_details 'calc w=1/[\s^2^(Fo^2^)+(0.0262P)^2^+5.4131P] where P=(Fo^2^+2Fc^2^)/3'
_refine_ls_weighting_scheme calc
_refine_ls_wR_factor_gt 0.0742
_refine_ls_wR_factor_ref 0.0825
_reflns_number_gt 10702
_reflns_number_total 14351
_reflns_threshold_expression >2sigma(I)
_cod_data_source_file c4ce02545h2.cif
_cod_data_source_block l8_om
_cod_depositor_comments 'Adding full bibliography for 7219585--7219587.cif.'
_cod_original_cell_volume 2779.28(18)
_cod_original_sg_symbol_H-M 'p -1'
_cod_database_code 7219585

loop_
_symmetry_equiv_pos_as_xyz
'x, y, z'
'-x, -y, -z'

loop_
_atom_site_label
_atom_site_type_symbol
_atom_site_fract_x
_atom_site_fract_y
_atom_site_fract_z
_atom_site_U_iso_or_equiv
_atom_site_adp_type
_atom_site_occupancy
_atom_site_symmetry_multiplicity
_atom_site_calc_flag
_atom_site_refinement_flags
Mo1 Mo 0.40030(4) 0.78408(3) 0.363521(19) 0.02704(9) Uani 1 1 d .
Mo2 Mo 0.34724(4) 0.71000(4) 0.11271(2) 0.03653(11) Uani 1 1 d .
Mo3 Mo 0.59946(4) 1.05869(3) 0.374259(19) 0.02663(9) Uani 1 1 d .
Mo4 Mo 0.35020(4) 0.92893(4) 0.25238(2) 0.02894(10) Uani 1 1 d .
Mo5 Mo 0.59215(4) 0.63547(3) 0.111718(19) 0.02737(9) Uani 1 1 d .
Mo6 Mo 0.39593(4) 0.56449(3) 0.22439(2) 0.03329(10) Uani 1 1 d .
Mo7 Mo 0.87221(4) 0.78151(4) 0.24615(2) 0.02761(9) Uani 1 1 d .
Mo8 Mo 0.67265(4) 0.70110(4) 0.35812(2) 0.03948(12) Uani 1 1 d .
Mo9 Mo 0.56675(4) 1.01526(4) 0.12857(2) 0.03587(11) Uani 1 1 d .
Mo10 Mo 0.80897(4) 0.93689(4) 0.12254(2) 0.02971(10) Uani 1 1 d .
Mo11 Mo 0.86657(4) 0.97687(4) 0.37267(2) 0.03476(11) Uani 1 1 d .
Mo12 Mo 0.82061(4) 1.14136(4) 0.24927(2) 0.04078(12) Uani 1 1 d .
Si1 Si 0.60883(10) 0.85334(9) 0.24307(5) 0.0156(2) Uani 1 1 d .
O1 O 0.5182(2) 0.7343(2) 0.19155(14) 0.0215(6) Uani 1 1 d .
O2 O 0.3512(3) 0.6563(3) 0.28735(14) 0.0269(7) Uani 1 1 d .
O3 O 0.4937(3) 0.9321(3) 0.41686(14) 0.0258(7) Uani 1 1 d .
O4 O 0.7174(2) 0.8353(2) 0.28831(14) 0.0211(6) Uani 1 1 d .
O5 O 0.6334(3) 1.1657(3) 0.44020(16) 0.0353(8) Uani 1 1 d .
O6 O 0.4637(3) 1.0138(3) 0.19893(15) 0.0264(7) Uani 1 1 d .
O7 O 0.9612(3) 0.9034(3) 0.32052(15) 0.0259(7) Uani 1 1 d .
O8 O 0.2245(3) 0.6755(3) 0.05266(18) 0.0434(9) Uani 1 1 d .
O9 O 0.5453(3) 0.7499(3) 0.38268(14) 0.0264(7) Uani 1 1 d .
O10 O 0.4778(3) 0.5232(3) 0.15011(15) 0.0282(7) Uani 1 1 d .
O11 O 0.7298(3) 0.6750(2) 0.17775(14) 0.0253(6) Uani 1 1 d .
O12 O 0.6229(3) 0.5562(3) 0.04851(16) 0.0331(8) Uani 1 1 d .
O13 O 0.5219(2) 0.8924(2) 0.29120(13) 0.0195(6) Uani 1 1 d .
O14 O 0.2259(3) 0.9633(3) 0.24072(15) 0.0314(7) Uani 1 1 d .
O15 O 0.3065(3) 0.7171(3) 0.41634(15) 0.0326(7) Uani 1 1 d .
O16 O 0.6979(3) 0.9955(3) 0.08161(15) 0.0279(7) Uani 1 1 d .
O17 O 0.7341(3) 1.0094(3) 0.39811(14) 0.0260(7) Uani 1 1 d .
O18 O 0.6909(3) 0.7893(3) 0.09319(15) 0.0286(7) Uani 1 1 d .
O19 O 0.3050(3) 0.7990(3) 0.18555(15) 0.0264(7) Uani 1 1 d .
O20 O 0.6776(3) 0.9513(2) 0.20098(14) 0.0220(6) Uani 1 1 d .
O21 O 0.9857(3) 1.0600(3) 0.43619(16) 0.0379(8) Uani 1 1 d .
O22 O 0.4488(3) 1.0517(3) 0.33083(15) 0.0262(7) Uani 1 1 d .
O23 O 0.4469(3) 0.6488(3) 0.06426(14) 0.0281(7) Uani 1 1 d .
O24 O 0.9107(3) 0.9571(3) 0.06639(16) 0.0373(8) Uani 1 1 d .
O25 O 0.7004(3) 1.1285(3) 0.31384(15) 0.0278(7) Uani 1 1 d .
O26 O 0.4589(3) 0.8599(3) 0.09876(15) 0.0293(7) Uani 1 1 d .
O27 O 0.8886(3) 0.8862(3) 0.18824(15) 0.0278(7) Uani 1 1 d .
O28 O 0.8983(3) 1.0920(3) 0.18138(15) 0.0308(7) Uani 1 1 d .
O29 O 0.2910(3) 0.8341(3) 0.31806(15) 0.0271(7) Uani 1 1 d .
O30 O 0.9240(4) 1.2796(3) 0.27453(19) 0.0498(10) Uani 1 1 d .
O31 O 0.5114(3) 1.0746(3) 0.07469(18) 0.0427(9) Uani 1 1 d .
O32 O 0.9880(3) 0.7419(3) 0.22485(16) 0.0354(8) Uani 1 1 d .
O33 O 0.7991(3) 0.6828(3) 0.30616(15) 0.0279(7) Uani 1 1 d .
O34 O 0.2849(3) 0.5839(3) 0.15431(15) 0.0284(7) Uani 1 1 d .
O35 O 0.8025(3) 0.8384(3) 0.40997(15) 0.0301(7) Uani 1 1 d .
O36 O 0.8899(3) 1.0729(3) 0.31082(15) 0.0285(7) Uani 1 1 d .
O37 O 0.2959(3) 0.4320(3) 0.23138(17) 0.0422(9) Uani 1 1 d .
O38 O 0.7027(3) 1.1517(3) 0.18510(16) 0.0328(7) Uani 1 1 d .
O39 O 0.6645(3) 0.6114(3) 0.40899(18) 0.0430(9) Uani 1 1 d .
O40 O 0.5418(3) 0.5970(3) 0.28354(15) 0.0292(7) Uani 1 1 d .
C1 C 0.4920(6) 0.2929(5) 0.1629(3) 0.0425(13) Uani 1 1 d .
C2 C 0.5705(6) 0.3308(5) 0.1158(3) 0.0458(14) Uani 1 1 d .
C3 C 0.7002(7) 0.3925(6) 0.1314(5) 0.083(3) Uani 1 1 d .
H14 H 0.7526 0.4154 0.0991 0.100 Uiso 1 1 calc R
C4 C 0.7466(9) 0.4179(7) 0.1986(7) 0.110(4) Uani 1 1 d .
H15 H 0.8334 0.4612 0.2125 0.131 Uiso 1 1 calc R
C5 C 0.5419(8) 0.3175(7) 0.2304(3) 0.074(2) Uani 1 1 d .
H16 H 0.4908 0.2914 0.2626 0.089 Uiso 1 1 calc R
C6 C 0.6684(11) 0.3811(9) 0.2463(5) 0.102(4) Uani 1 1 d .
H18 H 0.7047 0.4011 0.2910 0.122 Uiso 1 1 calc R
C7 C 0.0367(5) 0.7834(4) 0.0516(3) 0.0364(11) Uani 1 1 d .
C8 C 0.0984(5) 0.8139(4) -0.0024(3) 0.0357(11) Uani 1 1 d .
C9 C 0.0558(6) 0.7465(5) -0.0663(3) 0.0588(17) Uani 1 1 d .
H6 H 0.0982 0.7664 -0.1025 0.071 Uiso 1 1 calc R
C10 C -0.0746(5) 0.6845(5) 0.0455(3) 0.0539(16) Uani 1 1 d .
H7 H -0.1166 0.6642 0.0817 0.065 Uiso 1 1 calc R
C11 C -0.1170(6) 0.6200(6) -0.0175(4) 0.072(2) Uani 1 1 d .
H8 H -0.1919 0.5536 -0.0246 0.086 Uiso 1 1 calc R
C12 C -0.0529(7) 0.6489(6) -0.0725(3) 0.075(2) Uani 1 1 d .
H9 H -0.0854 0.6000 -0.1142 0.090 Uiso 1 1 calc R
C13 C 0.3641(4) 0.1793(4) 0.4477(2) 0.0286(10) Uani 1 1 d .
C14 C 0.2675(4) 0.1340(4) 0.3937(2) 0.0302(10) Uani 1 1 d .
C15 C 0.4522(5) 0.2939(5) 0.4621(3) 0.0435(13) Uani 1 1 d .
H24 H 0.5175 0.3242 0.4982 0.052 Uiso 1 1 calc R
C16 C 0.2515(6) 0.2009(6) 0.3504(3) 0.0505(15) Uani 1 1 d .
H25 H 0.1868 0.1710 0.3140 0.061 Uiso 1 1 calc R
C17 C 0.4353(6) 0.3575(5) 0.4195(3) 0.0573(17) Uani 1 1 d .
H26 H 0.4912 0.4341 0.4266 0.069 Uiso 1 1 calc R
C18 C 0.3357(7) 0.3117(6) 0.3646(3) 0.0623(19) Uani 1 1 d .
H27 H 0.3279 0.3595 0.3373 0.075 Uiso 1 1 calc R
C19 C 0.0541(5) 0.3335(4) 0.5246(3) 0.0360(11) Uani 1 1 d .
C20 C 0.0570(5) 0.4146(4) 0.5770(3) 0.0375(12) Uani 1 1 d .
C21 C 0.1155(6) 0.3623(6) 0.4695(3) 0.0555(16) Uani 1 1 d .
H33 H 0.1146 0.3075 0.4341 0.067 Uiso 1 1 calc R
C22 C 0.1211(5) 0.5311(5) 0.5774(3) 0.0539(16) Uani 1 1 d .
H34 H 0.1229 0.5870 0.6124 0.065 Uiso 1 1 calc R
C23 C 0.1806(6) 0.5569(6) 0.5231(4) 0.0617(18) Uani 1 1 d .
H35 H 0.2257 0.6331 0.5214 0.074 Uiso 1 1 calc R
C24 C 0.1764(6) 0.4749(6) 0.4711(4) 0.0631(18) Uani 1 1 d .
H36 H 0.2175 0.4979 0.4351 0.076 Uiso 1 1 calc R
N1 N 0.1078(4) 0.8696(4) 0.1046(2) 0.0412(11) Uani 1 1 d .
H1 H 0.0898 0.8715 0.1448 0.049 Uiso 1 1 calc R
N2 N 0.2065(4) 0.9494(4) 0.0880(2) 0.0465(11) Uani 1 1 d .
N3 N 0.2004(4) 0.9152(4) 0.0235(2) 0.0414(11) Uani 1 1 d .
H3 H 0.2549 0.9527 0.0000 0.050 Uiso 1 1 calc R
N4 N 0.3731(5) 0.2366(4) 0.1284(2) 0.0501(12) Uani 1 1 d .
H4 H 0.3067 0.2044 0.1467 0.060 Uiso 1 1 calc R
N5 N 0.3694(5) 0.2361(5) 0.0649(3) 0.0607(14) Uani 1 1 d .
N6 N 0.4878(5) 0.2913(5) 0.0571(3) 0.0581(14) Uani 1 1 d .
H6A H 0.5116 0.3019 0.0189 0.070 Uiso 1 1 calc R
N7 N 0.3488(4) 0.0889(3) 0.47689(19) 0.0321(9) Uani 1 1 d .
H7A H 0.3972 0.0935 0.5120 0.038 Uiso 1 1 calc R
N8 N 0.2532(4) -0.0049(4) 0.4461(2) 0.0345(9) Uani 1 1 d .
N9 N 0.2041(3) 0.0220(4) 0.39572(19) 0.0321(9) Uani 1 1 d .
H9A H 0.1392 -0.0256 0.3672 0.038 Uiso 1 1 calc R
N10 N -0.0132(4) 0.3526(4) 0.6196(2) 0.0417(11) Uani 1 1 d .
H10 H -0.0278 0.3830 0.6568 0.050 Uiso 1 1 calc R
N11 N -0.0557(4) 0.2425(4) 0.5981(2) 0.0422(11) Uani 1 1 d .
N12 N -0.0145(4) 0.2321(4) 0.5408(2) 0.0419(10) Uani 1 1 d .
H12 H -0.0294 0.1675 0.5158 0.050 Uiso 1 1 calc R
O1W O 0.9302(5) 0.4344(7) 0.7370(3) 0.121(3) Uani 1 1 d D
H1W1 H 0.932(8) 0.484(7) 0.714(5) 0.145 Uiso 1 1 d D
H1W2 H 0.853(3) 0.398(7) 0.743(5) 0.145 Uiso 1 1 d D
O2W O 0.1647(5) 0.1783(7) 0.1884(3) 0.117(2) Uani 1 1 d D
H2W1 H 0.090(4) 0.135(7) 0.194(4) 0.140 Uiso 1 1 d D
H2W2 H 0.163(7) 0.189(8) 0.148(2) 0.140 Uiso 1 1 d D

loop_
_atom_site_aniso_label
_atom_site_aniso_U_11
_atom_site_aniso_U_22
_atom_site_aniso_U_33
_atom_site_aniso_U_23
_atom_site_aniso_U_13
_atom_site_aniso_U_12
Mo1 0.02950(19) 0.0266(2) 0.0225(2) 0.00673(16) 0.00877(15) 0.00792(16)
Mo2 0.0384(2) 0.0357(3) 0.0346(2) -0.00875(19) -0.01569(18) 0.0238(2)
Mo3 0.02503(18) 0.0232(2) 0.0263(2) -0.00416(16) 0.00376(15) 0.00827(16)
Mo4 0.02817(19) 0.0413(3) 0.0241(2) 0.00405(18) 0.00256(15) 0.02256(18)
Mo5 0.02854(19) 0.0260(2) 0.0243(2) -0.00325(16) 0.00300(15) 0.01149(16)
Mo6 0.0409(2) 0.0177(2) 0.0331(2) 0.00323(17) 0.01176(18) 0.00388(17)
Mo7 0.02541(18) 0.0346(2) 0.0258(2) 0.00034(17) 0.00110(15) 0.01823(17)
Mo8 0.0287(2) 0.0499(3) 0.0510(3) 0.0352(2) 0.00942(19) 0.0181(2)
Mo9 0.0360(2) 0.0434(3) 0.0433(3) 0.0271(2) 0.01307(19) 0.0240(2)
Mo10 0.0328(2) 0.0270(2) 0.0337(2) 0.00995(18) 0.01638(17) 0.01378(17)
Mo11 0.0261(2) 0.0375(3) 0.0330(2) -0.01208(19) -0.01032(16) 0.01514(18)
Mo12 0.0482(3) 0.0217(2) 0.0345(2) -0.00003(19) 0.0156(2) -0.00256(19)
Si1 0.0168(5) 0.0145(6) 0.0147(5) 0.0022(4) 0.0018(4) 0.0061(4)
O1 0.0204(13) 0.0208(16) 0.0222(15) 0.0010(12) -0.0002(11) 0.0093(12)
O2 0.0254(15) 0.0276(18) 0.0261(16) 0.0029(14) 0.0025(12) 0.0106(13)
O3 0.0253(15) 0.0269(17) 0.0221(15) 0.0013(13) 0.0024(12) 0.0095(13)
O4 0.0202(13) 0.0211(16) 0.0209(15) 0.0043(12) 0.0020(11) 0.0076(12)
O5 0.0343(17) 0.0313(19) 0.0340(19) -0.0043(15) 0.0048(14) 0.0118(15)
O6 0.0290(15) 0.0235(17) 0.0282(16) 0.0042(13) 0.0062(13) 0.0125(13)
O7 0.0203(14) 0.0244(17) 0.0282(16) 0.0015(13) 0.0017(12) 0.0066(12)
O8 0.045(2) 0.041(2) 0.042(2) -0.0063(17) -0.0161(16) 0.0248(18)
O9 0.0241(15) 0.0298(18) 0.0240(16) 0.0053(14) 0.0017(12) 0.0105(13)
O10 0.0332(16) 0.0248(17) 0.0295(17) 0.0045(14) 0.0045(13) 0.0155(14)
O11 0.0252(15) 0.0213(17) 0.0254(16) 0.0003(13) -0.0003(12) 0.0080(13)
O12 0.0321(17) 0.0308(19) 0.0299(17) -0.0070(14) 0.0020(14) 0.0120(14)
O13 0.0176(13) 0.0203(16) 0.0197(14) 0.0028(12) 0.0006(11) 0.0079(11)
O14 0.0291(16) 0.040(2) 0.0287(17) 0.0012(15) 0.0016(13) 0.0211(15)
O15 0.0304(16) 0.037(2) 0.0269(17) 0.0093(15) 0.0087(13) 0.0094(15)
O16 0.0313(16) 0.0326(19) 0.0245(16) 0.0087(14) 0.0075(13) 0.0167(14)
O17 0.0240(15) 0.0309(18) 0.0229(15) 0.0045(13) 0.0044(12) 0.0116(13)
O18 0.0346(17) 0.0267(18) 0.0234(16) 0.0048(14) 0.0041(13) 0.0121(14)
O19 0.0258(15) 0.0256(17) 0.0264(16) 0.0032(13) 0.0020(12) 0.0105(13)
O20 0.0248(14) 0.0184(16) 0.0211(15) 0.0031(12) 0.0053(12) 0.0075(12)
O21 0.0307(17) 0.042(2) 0.0340(19) -0.0092(16) -0.0081(14) 0.0165(16)
O22 0.0274(15) 0.0272(18) 0.0258(16) 0.0006(13) 0.0029(12) 0.0153(13)
O23 0.0319(16) 0.0301(18) 0.0207(15) -0.0004(13) -0.0013(12) 0.0144(14)
O24 0.0391(19) 0.046(2) 0.038(2) 0.0182(17) 0.0202(16) 0.0230(17)
O25 0.0285(15) 0.0260(18) 0.0296(17) 0.0053(14) 0.0044(13) 0.0122(13)
O26 0.0352(17) 0.0271(18) 0.0264(17) 0.0043(14) 0.0025(13) 0.0148(14)
O27 0.0249(15) 0.0291(18) 0.0296(17) 0.0053(14) 0.0046(13) 0.0118(13)
O28 0.0275(16) 0.0282(18) 0.0307(17) 0.0048(14) 0.0062(13) 0.0058(13)
O29 0.0220(14) 0.0314(18) 0.0275(16) 0.0058(14) 0.0024(12) 0.0112(13)
O30 0.055(2) 0.025(2) 0.047(2) 0.0023(17) 0.0119(18) -0.0039(17)
O31 0.056(2) 0.046(2) 0.043(2) 0.0229(18) 0.0136(18) 0.0322(19)
O32 0.0312(17) 0.041(2) 0.0391(19) 0.0032(16) 0.0048(14) 0.0220(16)
O33 0.0258(15) 0.0261(18) 0.0330(17) 0.0067(14) 0.0005(13) 0.0126(13)
O34 0.0231(15) 0.0287(18) 0.0291(17) 0.0017(14) -0.0019(12) 0.0089(13)
O35 0.0314(16) 0.0345(19) 0.0257(17) 0.0077(14) 0.0005(13) 0.0151(14)
O36 0.0271(15) 0.0271(18) 0.0290(17) 0.0049(14) 0.0073(13) 0.0090(13)
O37 0.050(2) 0.0225(19) 0.041(2) 0.0050(16) 0.0078(17) 0.0031(16)
O38 0.0387(18) 0.0267(19) 0.0346(18) 0.0069(15) 0.0084(15) 0.0149(15)
O39 0.0377(19) 0.050(2) 0.049(2) 0.0313(19) 0.0068(16) 0.0182(17)
O40 0.0334(16) 0.0270(18) 0.0273(17) 0.0040(14) 0.0004(13) 0.0140(14)
C1 0.060(3) 0.037(3) 0.036(3) 0.002(2) 0.004(3) 0.029(3)
C2 0.056(3) 0.039(3) 0.055(4) 0.019(3) 0.016(3) 0.027(3)
C3 0.065(5) 0.053(5) 0.157(9) 0.049(5) 0.032(5) 0.038(4)
C4 0.071(6) 0.056(6) 0.183(12) -0.004(7) -0.036(7) 0.027(5)
C5 0.106(6) 0.086(6) 0.044(4) -0.008(4) -0.002(4) 0.064(5)
C6 0.117(8) 0.094(7) 0.091(7) -0.040(6) -0.050(6) 0.072(7)
C7 0.034(3) 0.038(3) 0.042(3) 0.010(2) 0.010(2) 0.018(2)
C8 0.039(3) 0.034(3) 0.035(3) 0.011(2) 0.002(2) 0.015(2)
C9 0.078(4) 0.055(4) 0.029(3) 0.007(3) 0.008(3) 0.014(3)
C10 0.043(3) 0.051(4) 0.053(4) 0.004(3) 0.018(3) 0.005(3)
C11 0.062(4) 0.050(4) 0.070(5) -0.008(4) 0.020(4) -0.005(3)
C12 0.086(5) 0.048(4) 0.050(4) -0.012(3) -0.002(4) -0.003(4)
C13 0.029(2) 0.036(3) 0.023(2) 0.007(2) 0.0064(18) 0.016(2)
C14 0.029(2) 0.042(3) 0.024(2) 0.006(2) 0.0076(18) 0.020(2)
C15 0.046(3) 0.033(3) 0.046(3) 0.009(3) 0.010(2) 0.011(2)
C16 0.060(4) 0.074(5) 0.038(3) 0.022(3) 0.011(3) 0.045(4)
C17 0.072(4) 0.033(3) 0.067(4) 0.021(3) 0.031(4) 0.016(3)
C18 0.094(5) 0.064(5) 0.059(4) 0.042(4) 0.031(4) 0.049(4)
C19 0.033(2) 0.033(3) 0.044(3) 0.012(2) 0.004(2) 0.014(2)
C20 0.033(3) 0.033(3) 0.045(3) 0.006(2) -0.002(2) 0.015(2)
C21 0.061(4) 0.051(4) 0.060(4) 0.014(3) 0.017(3) 0.026(3)
C22 0.049(3) 0.031(3) 0.068(4) -0.005(3) -0.017(3) 0.013(3)
C23 0.053(4) 0.049(4) 0.082(5) 0.032(4) 0.005(4) 0.013(3)
C24 0.056(4) 0.062(5) 0.073(5) 0.036(4) 0.020(3) 0.018(3)
N1 0.037(2) 0.052(3) 0.029(2) 0.008(2) 0.0071(18) 0.011(2)
N2 0.039(2) 0.054(3) 0.039(3) 0.011(2) 0.003(2) 0.011(2)
N3 0.045(2) 0.043(3) 0.030(2) 0.014(2) 0.0067(19) 0.009(2)
N4 0.053(3) 0.052(3) 0.045(3) 0.013(2) 0.015(2) 0.020(2)
N5 0.071(4) 0.073(4) 0.045(3) 0.016(3) 0.007(3) 0.037(3)
N6 0.075(4) 0.076(4) 0.048(3) 0.034(3) 0.028(3) 0.046(3)
N7 0.032(2) 0.033(2) 0.023(2) 0.0028(17) -0.0077(16) 0.0073(17)
N8 0.033(2) 0.034(2) 0.029(2) 0.0033(19) 0.0043(17) 0.0083(18)
N9 0.0221(18) 0.042(3) 0.026(2) 0.0003(18) 0.0000(15) 0.0107(17)
N10 0.037(2) 0.048(3) 0.040(3) -0.001(2) -0.0038(19) 0.023(2)
N11 0.038(2) 0.041(3) 0.045(3) 0.011(2) 0.002(2) 0.014(2)
N12 0.054(3) 0.028(2) 0.043(3) 0.004(2) 0.007(2) 0.017(2)
O1W 0.046(3) 0.180(7) 0.096(5) -0.054(4) 0.004(3) 0.039(4)
O2W 0.042(3) 0.188(7) 0.077(4) 0.015(4) 0.013(3) 0.010(4)

loop_
_atom_type_symbol
_atom_type_description
_atom_type_scat_dispersion_real
_atom_type_scat_dispersion_imag
_atom_type_scat_source
C C 0.0033 0.0016 'International Tables Vol C Tables 4.2.6.8 and 6.1.1.4'
H H 0.0000 0.0000 'International Tables Vol C Tables 4.2.6.8 and 6.1.1.4'
Mo Mo -1.6832 0.6857 'International Tables Vol C Tables 4.2.6.8 and 6.1.1.4'
N N 0.0061 0.0033 'International Tables Vol C Tables 4.2.6.8 and 6.1.1.4'
O O 0.0106 0.0060 'International Tables Vol C Tables 4.2.6.8 and 6.1.1.4'
Si Si 0.0817 0.0704 'International Tables Vol C Tables 4.2.6.8 and 6.1.1.4'

loop_
_geom_angle_atom_site_label_1
_geom_angle_atom_site_label_2
_geom_angle_atom_site_label_3
_geom_angle
O15 Mo1 O3 101.83(14)
O15 Mo1 O29 100.57(14)
O3 Mo1 O29 91.12(13)
O15 Mo1 O9 100.13(14)
O3 Mo1 O9 89.02(12)
O29 Mo1 O9 158.81(12)
O15 Mo1 O2 99.28(14)
O3 Mo1 O2 158.62(12)
O29 Mo1 O2 88.31(13)
O9 Mo1 O2 83.96(12)
O15 Mo1 O13 173.72(13)
O3 Mo1 O13 74.87(11)
O29 Mo1 O13 74.35(11)
O9 Mo1 O13 85.26(11)
O2 Mo1 O13 84.42(11)
O8 Mo2 O34 100.85(16)
O8 Mo2 O23 99.96(15)
O34 Mo2 O23 91.32(13)
O8 Mo2 O26 100.02(16)
O34 Mo2 O26 158.82(13)
O23 Mo2 O26 88.58(13)
O8 Mo2 O19 101.16(15)
O34 Mo2 O19 89.33(13)
O23 Mo2 O19 158.36(12)
O26 Mo2 O19 83.15(13)
O8 Mo2 O1 172.38(14)
O34 Mo2 O1 74.53(11)
O23 Mo2 O1 74.36(11)
O26 Mo2 O1 85.08(11)
O19 Mo2 O1 85.00(11)
O5 Mo3 O25 103.44(15)
O5 Mo3 O22 101.16(14)
O25 Mo3 O22 95.04(13)
O5 Mo3 O17 99.35(14)
O25 Mo3 O17 86.08(12)
O22 Mo3 O17 158.59(13)
O5 Mo3 O3 97.31(14)
O25 Mo3 O3 157.88(13)
O22 Mo3 O3 88.33(13)
O17 Mo3 O3 83.03(12)
O5 Mo3 O13 170.03(13)
O25 Mo3 O13 86.22(12)
O22 Mo3 O13 75.16(11)
O17 Mo3 O13 83.59(11)
O3 Mo3 O13 73.49(11)
O14 Mo4 O19 102.60(14)
O14 Mo4 O6 102.46(14)
O19 Mo4 O6 88.80(13)
O14 Mo4 O29 99.06(14)
O19 Mo4 O29 90.20(13)
O6 Mo4 O29 158.15(12)
O14 Mo4 O22 97.93(13)
O19 Mo4 O22 159.42(12)
O6 Mo4 O22 88.26(13)
O29 Mo4 O22 85.05(13)
O14 Mo4 O13 168.65(12)
O19 Mo4 O13 86.37(11)
O6 Mo4 O13 84.48(11)
O29 Mo4 O13 73.67(10)
O22 Mo4 O13 73.07(10)
O12 Mo5 O11 102.52(14)
O12 Mo5 O10 101.26(15)
O11 Mo5 O10 94.99(13)
O12 Mo5 O23 98.91(14)
O11 Mo5 O23 156.90(12)
O10 Mo5 O23 89.15(13)
O12 Mo5 O18 99.37(14)
O11 Mo5 O18 84.59(13)
O10 Mo5 O18 158.93(12)
O23 Mo5 O18 83.51(13)
O12 Mo5 O1 171.48(12)
O11 Mo5 O1 85.64(11)
O10 Mo5 O1 75.29(11)
O23 Mo5 O1 73.43(11)
O18 Mo5 O1 83.68(11)
O37 Mo6 O2 102.22(15)
O37 Mo6 O40 103.46(16)
O2 Mo6 O40 89.52(13)
O37 Mo6 O10 98.78(15)
O2 Mo6 O10 158.67(13)
O40 Mo6 O10 89.17(13)
O37 Mo6 O34 97.67(16)
O2 Mo6 O34 88.45(13)
O40 Mo6 O34 158.71(13)
O10 Mo6 O34 85.11(12)
O37 Mo6 O1 168.37(14)
O2 Mo6 O1 85.02(12)
O40 Mo6 O1 85.51(12)
O10 Mo6 O1 73.66(11)
O34 Mo6 O1 73.21(11)
O32 Mo7 O7 101.19(14)
O32 Mo7 O33 100.72(15)
O7 Mo7 O33 89.83(13)
O32 Mo7 O27 99.62(15)
O7 Mo7 O27 91.17(13)
O33 Mo7 O27 159.04(12)
O32 Mo7 O11 100.74(14)
O7 Mo7 O11 158.05(12)
O33 Mo7 O11 87.08(13)
O27 Mo7 O11 84.20(13)
O32 Mo7 O4 173.47(13)
O7 Mo7 O4 74.71(11)
O33 Mo7 O4 74.43(11)
O27 Mo7 O4 85.65(11)
O11 Mo7 O4 83.54(11)
O39 Mo8 O9 102.30(15)
O39 Mo8 O35 100.36(16)
O9 Mo8 O35 90.95(13)
O39 Mo8 O33 99.68(15)
O9 Mo8 O33 157.72(13)
O35 Mo8 O33 88.66(13)
O39 Mo8 O40 100.13(16)
O9 Mo8 O40 84.57(13)
O35 Mo8 O40 159.50(13)
O33 Mo8 O40 88.04(13)
O39 Mo8 O4 171.39(13)
O9 Mo8 O4 84.77(11)
O35 Mo8 O4 74.38(11)
O33 Mo8 O4 73.67(11)
O40 Mo8 O4 85.29(11)
O31 Mo9 O26 101.94(16)
O31 Mo9 O6 101.98(15)
O26 Mo9 O6 86.71(13)
O31 Mo9 O16 99.24(15)
O26 Mo9 O16 90.47(13)
O6 Mo9 O16 158.72(12)
O31 Mo9 O38 100.26(16)
O26 Mo9 O38 157.77(13)
O6 Mo9 O38 87.77(13)
O16 Mo9 O38 86.92(13)
O31 Mo9 O20 170.67(14)
O26 Mo9 O20 84.63(11)
O6 Mo9 O20 84.86(11)
O16 Mo9 O20 73.87(11)
O38 Mo9 O20 73.43(12)
O24 Mo10 O18 104.43(15)
O24 Mo10 O27 101.18(14)
O18 Mo10 O27 88.63(13)
O24 Mo10 O16 97.68(14)
O18 Mo10 O16 91.88(13)
O27 Mo10 O16 160.39(12)
O24 Mo10 O28 96.62(15)
O18 Mo10 O28 158.91(13)
O27 Mo10 O28 86.13(13)
O16 Mo10 O28 86.40(13)
O24 Mo10 O20 167.14(14)
O18 Mo10 O20 86.22(12)
O27 Mo10 O20 86.04(11)
O16 Mo10 O20 74.44(11)
O28 Mo10 O20 73.05(11)
O21 Mo11 O17 101.90(14)
O21 Mo11 O36 102.08(16)
O17 Mo11 O36 89.29(13)
O21 Mo11 O35 97.47(15)
O17 Mo11 O35 90.53(13)
O36 Mo11 O35 160.06(13)
O21 Mo11 O7 97.99(14)
O17 Mo11 O7 160.03(12)
O36 Mo11 O7 88.31(12)
O35 Mo11 O7 85.09(13)
O21 Mo11 O4 168.56(13)
O17 Mo11 O4 86.29(11)
O36 Mo11 O4 85.83(12)
O35 Mo11 O4 74.26(11)
O7 Mo11 O4 73.76(10)
O30 Mo12 O28 101.18(16)
O30 Mo12 O38 100.99(17)
O28 Mo12 O38 91.00(14)
O30 Mo12 O25 100.89(15)
O28 Mo12 O25 157.52(13)
O38 Mo12 O25 88.91(13)
O30 Mo12 O36 100.28(17)
O28 Mo12 O36 89.62(13)
O38 Mo12 O36 158.18(13)
O25 Mo12 O36 82.34(12)
O30 Mo12 O20 173.29(14)
O28 Mo12 O20 74.23(11)
O38 Mo12 O20 74.47(12)
O25 Mo12 O20 84.12(11)
O36 Mo12 O20 84.73(11)
O13 Si1 O1 108.99(15)
O13 Si1 O20 109.43(15)
O1 Si1 O20 109.70(15)
O13 Si1 O4 109.85(14)
O1 Si1 O4 109.60(15)
O20 Si1 O4 109.26(15)
Si1 O1 Mo5 124.24(14)
Si1 O1 Mo6 124.52(15)
Mo5 O1 Mo6 90.41(10)
Si1 O1 Mo2 124.73(15)
Mo5 O1 Mo2 91.38(10)
Mo6 O1 Mo2 91.45(10)
Mo6 O2 Mo1 149.96(16)
Mo1 O3 Mo3 119.59(14)
Si1 O4 Mo11 123.65(15)
Si1 O4 Mo7 125.10(15)
Mo11 O4 Mo7 92.02(9)
Si1 O4 Mo8 124.13(14)
Mo11 O4 Mo8 91.31(10)
Mo7 O4 Mo8 90.76(10)
Mo4 O6 Mo9 148.17(17)
Mo7 O7 Mo11 119.51(14)
Mo8 O9 Mo1 153.67(17)
Mo5 O10 Mo6 120.50(16)
Mo5 O11 Mo7 154.41(17)
Si1 O13 Mo3 124.49(14)
Si1 O13 Mo4 124.30(14)
Mo3 O13 Mo4 90.99(9)
Si1 O13 Mo1 124.43(15)
Mo3 O13 Mo1 91.65(9)
Mo4 O13 Mo1 90.97(9)
Mo9 O16 Mo10 119.80(15)
Mo11 O17 Mo3 147.82(17)
Mo10 O18 Mo5 149.61(17)
Mo4 O19 Mo2 150.82(17)
Si1 O20 Mo10 123.81(15)
Si1 O20 Mo9 124.08(15)
Mo10 O20 Mo9 91.82(10)
Si1 O20 Mo12 124.83(15)
Mo10 O20 Mo12 91.87(10)
Mo9 O20 Mo12 90.63(10)
Mo3 O22 Mo4 120.66(14)
Mo2 O23 Mo5 120.32(15)
Mo3 O25 Mo12 154.25(17)
Mo9 O26 Mo2 153.13(17)
Mo7 O27 Mo10 148.78(17)
Mo12 O28 Mo10 120.74(15)
Mo1 O29 Mo4 121.01(14)
Mo7 O33 Mo8 120.96(15)
Mo2 O34 Mo6 120.81(15)
Mo8 O35 Mo11 120.00(15)
Mo11 O36 Mo12 150.38(16)
Mo12 O38 Mo9 121.41(16)
Mo6 O40 Mo8 148.98(17)
N4 C1 C2 105.5(5)
N4 C1 C5 133.8(6)
C2 C1 C5 120.7(6)
N6 C2 C3 133.4(7)
N6 C2 C1 103.3(5)
C3 C2 C1 123.3(7)
C2 C3 C4 114.8(8)
C2 C3 H14 122.6
C4 C3 H14 122.6
C3 C4 C6 122.3(9)
C3 C4 H15 118.9
C6 C4 H15 118.9
C6 C5 C1 116.3(8)
C6 C5 H16 121.9
C1 C5 H16 121.9
C5 C6 C4 122.6(9)
C5 C6 H18 118.7
C4 C6 H18 118.7
N1 C7 C8 104.5(4)
N1 C7 C10 133.0(5)
C8 C7 C10 122.5(5)
N3 C8 C7 104.8(4)
N3 C8 C9 132.8(5)
C7 C8 C9 122.3(5)
C12 C9 C8 115.3(6)
C12 C9 H6 122.3
C8 C9 H6 122.3
C11 C10 C7 114.8(5)
C11 C10 H7 122.6
C7 C10 H7 122.6
C10 C11 C12 123.1(6)
C10 C11 H8 118.5
C12 C11 H8 118.5
C9 C12 C11 121.9(6)
C9 C12 H9 119.0
C11 C12 H9 119.0
N7 C13 C14 104.0(4)
N7 C13 C15 133.5(4)
C14 C13 C15 122.5(5)
N9 C14 C13 105.4(4)
N9 C14 C16 133.1(5)
C13 C14 C16 121.5(5)
C17 C15 C13 115.2(5)
C17 C15 H24 122.4
C13 C15 H24 122.4
C18 C16 C14 116.1(6)
C18 C16 H25 122.0
C14 C16 H25 122.0
C15 C17 C18 122.5(6)
C15 C17 H26 118.7
C18 C17 H26 118.7
C16 C18 C17 122.3(6)
C16 C18 H27 118.9
C17 C18 H27 118.9
N12 C19 C20 105.5(5)
N12 C19 C21 132.5(5)
C20 C19 C21 122.0(5)
N10 C20 C19 103.9(5)
N10 C20 C22 134.7(5)
C19 C20 C22 121.4(5)
C24 C21 C19 115.5(6)
C24 C21 H33 122.3
C19 C21 H33 122.3
C23 C22 C20 115.5(6)
C23 C22 H34 122.3
C20 C22 H34 122.3
C22 C23 C24 122.4(6)
C22 C23 H35 118.8
C24 C23 H35 118.8
C21 C24 C23 123.3(6)
C21 C24 H36 118.4
C23 C24 H36 118.4
N2 N1 C7 113.1(4)
N2 N1 H1 123.4
C7 N1 H1 123.4
N3 N2 N1 104.6(4)
N2 N3 C8 112.9(4)
N2 N3 H3 123.5
C8 N3 H3 123.5
N5 N4 C1 113.1(5)
N5 N4 H4 123.5
C1 N4 H4 123.5
N4 N5 N6 104.7(5)
N5 N6 C2 113.4(5)
N5 N6 H6A 123.3
C2 N6 H6A 123.3
N8 N7 C13 113.0(4)
N8 N7 H7A 123.5
C13 N7 H7A 123.5
N7 N8 N9 105.4(4)
N8 N9 C14 112.1(4)
N8 N9 H9A 123.9
C14 N9 H9A 123.9
N11 N10 C20 113.2(4)
N11 N10 H10 123.4
C20 N10 H10 123.4
N12 N11 N10 104.2(4)
N11 N12 C19 113.2(4)
N11 N12 H12 123.4
C19 N12 H12 123.4
H1W1 O1W H1W2 107(3)
H2W1 O2W H2W2 110(3)

loop_
_geom_bond_atom_site_label_1
_geom_bond_atom_site_label_2
_geom_bond_distance
Mo1 O15 1.677(3)
Mo1 O3 1.894(3)
Mo1 O29 1.902(3)
Mo1 O9 1.940(3)
Mo1 O2 1.955(3)
Mo1 O13 2.352(3)
Mo2 O8 1.676(3)
Mo2 O34 1.885(3)
Mo2 O23 1.899(3)
Mo2 O26 1.949(3)
Mo2 O19 1.954(3)
Mo2 O1 2.353(3)
Mo3 O5 1.677(3)
Mo3 O25 1.852(3)
Mo3 O22 1.869(3)
Mo3 O17 1.979(3)
Mo3 O3 1.997(3)
Mo3 O13 2.337(3)
Mo4 O14 1.690(3)
Mo4 O19 1.864(3)
Mo4 O6 1.890(3)
Mo4 O29 1.948(3)
Mo4 O22 1.976(3)
Mo4 O13 2.348(3)
Mo5 O12 1.675(3)
Mo5 O11 1.861(3)
Mo5 O10 1.866(3)
Mo5 O23 1.972(3)
Mo5 O18 1.991(3)
Mo5 O1 2.340(3)
Mo6 O37 1.691(3)
Mo6 O2 1.862(3)
Mo6 O40 1.868(3)
Mo6 O10 1.961(3)
Mo6 O34 1.980(3)
Mo6 O1 2.341(3)
Mo7 O32 1.683(3)
Mo7 O7 1.898(3)
Mo7 O33 1.916(3)
Mo7 O27 1.916(3)
Mo7 O11 1.957(3)
Mo7 O4 2.345(3)
Mo8 O39 1.672(3)
Mo8 O9 1.899(3)
Mo8 O35 1.901(3)
Mo8 O33 1.936(3)
Mo8 O40 1.959(3)
Mo8 O4 2.363(3)
Mo9 O31 1.680(3)
Mo9 O26 1.878(3)
Mo9 O6 1.928(3)
Mo9 O16 1.933(3)
Mo9 O38 1.958(3)
Mo9 O20 2.361(3)
Mo10 O24 1.676(3)
Mo10 O18 1.832(3)
Mo10 O27 1.930(3)
Mo10 O16 1.954(3)
Mo10 O28 2.000(3)
Mo10 O20 2.322(3)
Mo11 O21 1.695(3)
Mo11 O17 1.838(3)
Mo11 O36 1.883(3)
Mo11 O35 1.967(3)
Mo11 O7 1.987(3)
Mo11 O4 2.321(3)
Mo12 O30 1.688(3)
Mo12 O28 1.872(3)
Mo12 O38 1.893(3)
Mo12 O25 1.961(3)
Mo12 O36 1.963(3)
Mo12 O20 2.363(3)
Si1 O13 1.623(3)
Si1 O1 1.627(3)
Si1 O20 1.628(3)
Si1 O4 1.630(3)
C1 N4 1.351(7)
C1 C2 1.382(7)
C1 C5 1.393(8)
C2 N6 1.369(8)
C2 C3 1.375(9)
C3 C4 1.377(13)
C3 H14 0.9300
C4 C6 1.387(13)
C4 H15 0.9300
C5 C6 1.347(12)
C5 H16 0.9300
C6 H18 0.9300
C7 N1 1.365(6)
C7 C8 1.381(7)
C7 C10 1.393(7)
C8 N3 1.366(6)
C8 C9 1.387(7)
C9 C12 1.367(9)
C9 H6 0.9300
C10 C11 1.357(8)
C10 H7 0.9300
C11 C12 1.409(9)
C11 H8 0.9300
C12 H9 0.9300
C13 N7 1.366(6)
C13 C14 1.384(6)
C13 C15 1.402(7)
C14 N9 1.360(6)
C14 C16 1.397(7)
C15 C17 1.355(8)
C15 H24 0.9300
C16 C18 1.352(9)
C16 H25 0.9300
C17 C18 1.416(9)
C17 H26 0.9300
C18 H27 0.9300
C19 N12 1.355(6)
C19 C20 1.370(7)
C19 C21 1.395(8)
C20 N10 1.369(7)
C20 C22 1.401(8)
C21 C24 1.350(9)
C21 H33 0.9300
C22 C23 1.365(9)
C22 H34 0.9300
C23 C24 1.366(9)
C23 H35 0.9300
C24 H36 0.9300
N1 N2 1.311(6)
N1 H1 0.8600
N2 N3 1.309(6)
N3 H3 0.8600
N4 N5 1.296(6)
N4 H4 0.8600
N5 N6 1.304(7)
N6 H6A 0.8600
N7 N8 1.302(5)
N7 H7A 0.8600
N8 N9 1.308(5)
N9 H9A 0.8600
N10 N11 1.308(6)
N10 H10 0.8600
N11 N12 1.301(6)
N12 H12 0.8600
O1W H1W1 0.865(15)
O1W H1W2 0.852(15)
O2W H2W1 0.850(15)
O2W H2W2 0.849(15)

loop_
_geom_hbond_atom_site_label_D
_geom_hbond_atom_site_label_H
_geom_hbond_atom_site_label_A
_geom_hbond_distance_DH
_geom_hbond_distance_HA
_geom_hbond_distance_DA
_geom_hbond_angle_DHA
_geom_hbond_site_symmetry_A
O2W H2W1 O28 0.850(15) 2.05(5) 2.813(6) 148(8) 1_445
O1W H1W2 O2 0.852(15) 2.19(5) 2.963(6) 151(8) 2_666
N12 H12 O21 0.86 2.04 2.849(5) 156.2 1_445
N10 H10 O1W 0.86 1.84 2.699(7) 174.6 1_455
N9 H9A O7 0.86 1.99 2.799(5) 157.4 1_445
N7 H7A O17 0.86 2.65 3.085(5) 112.3 2_666
N7 H7A O9 0.86 2.56 3.112(5) 122.6 2_666
N7 H7A O3 0.86 2.02 2.866(5) 166.5 2_666
N6 H6A O23 0.86 1.94 2.784(6) 167.9 2_665
N4 H4 O2W 0.86 1.84 2.672(7) 162.6 .
N3 H3 O16 0.86 1.93 2.724(5) 152.6 2_675
N1 H1 O27 0.86 2.62 3.217(5) 127.5 1_455
N1 H1 O32 0.86 2.55 3.270(5) 142.0 1_455
N1 H1 O14 0.86 2.25 2.856(5) 127.1 .

loop_
_geom_torsion_atom_site_label_1
_geom_torsion_atom_site_label_2
_geom_torsion_atom_site_label_3
_geom_torsion_atom_site_label_4
_geom_torsion
O13 Si1 O1 Mo5 -178.70(15)
O20 Si1 O1 Mo5 61.5(2)
O4 Si1 O1 Mo5 -58.4(2)
O13 Si1 O1 Mo6 -60.1(2)
O20 Si1 O1 Mo6 -179.89(15)
O4 Si1 O1 Mo6 60.1(2)
O13 Si1 O1 Mo2 60.8(2)
O20 Si1 O1 Mo2 -59.0(2)
O4 Si1 O1 Mo2 -178.93(15)
O12 Mo5 O1 Si1 -156.8(9)
O11 Mo5 O1 Si1 39.77(19)
O10 Mo5 O1 Si1 136.1(2)
O23 Mo5 O1 Si1 -130.3(2)
O18 Mo5 O1 Si1 -45.26(19)
O12 Mo5 O1 Mo6 69.5(9)
O11 Mo5 O1 Mo6 -93.89(11)
O10 Mo5 O1 Mo6 2.44(11)
O23 Mo5 O1 Mo6 96.00(12)
O18 Mo5 O1 Mo6 -178.92(11)
O12 Mo5 O1 Mo2 -21.9(10)
O11 Mo5 O1 Mo2 174.66(12)
O10 Mo5 O1 Mo2 -89.02(12)
O23 Mo5 O1 Mo2 4.54(11)
O18 Mo5 O1 Mo2 89.63(11)
O37 Mo6 O1 Si1 173.7(7)
O2 Mo6 O1 Si1 44.57(18)
O40 Mo6 O1 Si1 -45.35(18)
O10 Mo6 O1 Si1 -135.80(19)
O34 Mo6 O1 Si1 134.45(19)
O37 Mo6 O1 Mo5 -52.9(7)
O2 Mo6 O1 Mo5 178.02(11)
O40 Mo6 O1 Mo5 88.11(11)
O10 Mo6 O1 Mo5 -2.34(10)
O34 Mo6 O1 Mo5 -92.09(11)
O37 Mo6 O1 Mo2 38.5(7)
O2 Mo6 O1 Mo2 -90.58(11)
O40 Mo6 O1 Mo2 179.50(12)
O10 Mo6 O1 Mo2 89.05(11)
O34 Mo6 O1 Mo2 -0.70(10)
O8 Mo2 O1 Si1 172.3(11)
O34 Mo2 O1 Si1 -134.3(2)
O23 Mo2 O1 Si1 129.9(2)
O26 Mo2 O1 Si1 39.95(19)
O19 Mo2 O1 Si1 -43.58(19)
O8 Mo2 O1 Mo5 37.7(12)
O34 Mo2 O1 Mo5 91.18(12)
O23 Mo2 O1 Mo5 -4.70(11)
O26 Mo2 O1 Mo5 -94.59(11)
O19 Mo2 O1 Mo5 -178.13(12)
O8 Mo2 O1 Mo6 -52.7(12)
O34 Mo2 O1 Mo6 0.73(11)
O23 Mo2 O1 Mo6 -95.15(12)
O26 Mo2 O1 Mo6 174.96(11)
O19 Mo2 O1 Mo6 91.42(11)
O37 Mo6 O2 Mo1 130.2(3)
O40 Mo6 O2 Mo1 26.5(4)
O10 Mo6 O2 Mo1 -59.9(6)
O34 Mo6 O2 Mo1 -132.3(3)
O1 Mo6 O2 Mo1 -59.0(3)
O15 Mo1 O2 Mo6 -126.1(3)
O3 Mo1 O2 Mo6 44.7(6)
O29 Mo1 O2 Mo6 133.4(4)
O9 Mo1 O2 Mo6 -26.8(3)
O13 Mo1 O2 Mo6 59.0(3)
O15 Mo1 O3 Mo3 -168.80(17)
O29 Mo1 O3 Mo3 -67.75(17)
O9 Mo1 O3 Mo3 91.06(17)
O2 Mo1 O3 Mo3 20.5(4)
O13 Mo1 O3 Mo3 5.71(14)
O5 Mo3 O3 Mo1 170.27(17)
O25 Mo3 O3 Mo1 -30.1(4)
O22 Mo3 O3 Mo1 69.23(17)
O17 Mo3 O3 Mo1 -91.14(17)
O13 Mo3 O3 Mo1 -5.78(14)
O13 Si1 O4 Mo11 -57.8(2)
O1 Si1 O4 Mo11 -177.51(15)
O20 Si1 O4 Mo11 62.3(2)
O13 Si1 O4 Mo7 -179.10(16)
O1 Si1 O4 Mo7 61.2(2)
O20 Si1 O4 Mo7 -59.1(2)
O13 Si1 O4 Mo8 61.2(2)
O1 Si1 O4 Mo8 -58.5(2)
O20 Si1 O4 Mo8 -178.78(15)
O21 Mo11 O4 Si1 180(32)
O17 Mo11 O4 Si1 43.47(19)
O36 Mo11 O4 Si1 -46.09(18)
O35 Mo11 O4 Si1 135.1(2)
O7 Mo11 O4 Si1 -135.5(2)
O21 Mo11 O4 Mo7 -44.7(7)
O17 Mo11 O4 Mo7 179.09(12)
O36 Mo11 O4 Mo7 89.53(11)
O35 Mo11 O4 Mo7 -89.32(12)
O7 Mo11 O4 Mo7 0.08(10)
O21 Mo11 O4 Mo8 46.1(7)
O17 Mo11 O4 Mo8 -90.11(11)
O36 Mo11 O4 Mo8 -179.66(11)
O35 Mo11 O4 Mo8 1.49(10)
O7 Mo11 O4 Mo8 90.89(11)
O32 Mo7 O4 Si1 -173.8(11)
O7 Mo7 O4 Si1 134.5(2)
O33 Mo7 O4 Si1 -131.3(2)
O27 Mo7 O4 Si1 42.13(19)
O11 Mo7 O4 Si1 -42.51(19)
O32 Mo7 O4 Mo11 51.5(12)
O7 Mo7 O4 Mo11 -0.09(11)
O33 Mo7 O4 Mo11 94.10(12)
O27 Mo7 O4 Mo11 -92.50(12)
O11 Mo7 O4 Mo11 -177.14(12)
O32 Mo7 O4 Mo8 -39.8(12)
O7 Mo7 O4 Mo8 -91.42(12)
O33 Mo7 O4 Mo8 2.77(11)
O27 Mo7 O4 Mo8 176.17(11)
O11 Mo7 O4 Mo8 91.53(11)
O39 Mo8 O4 Si1 172.1(10)
O9 Mo8 O4 Si1 -42.32(19)
O35 Mo8 O4 Si1 -134.8(2)
O33 Mo8 O4 Si1 132.0(2)
O40 Mo8 O4 Si1 42.64(19)
O39 Mo8 O4 Mo11 -54.7(10)
O9 Mo8 O4 Mo11 90.92(11)
O35 Mo8 O4 Mo11 -1.54(11)
O33 Mo8 O4 Mo11 -94.79(12)
O40 Mo8 O4 Mo11 175.88(11)
O39 Mo8 O4 Mo7 37.3(10)
O9 Mo8 O4 Mo7 -177.04(11)
O35 Mo8 O4 Mo7 90.50(12)
O33 Mo8 O4 Mo7 -2.75(10)
O40 Mo8 O4 Mo7 -92.08(11)
O14 Mo4 O6 Mo9 -126.4(3)
O19 Mo4 O6 Mo9 -23.7(3)
O29 Mo4 O6 Mo9 63.8(5)
O22 Mo4 O6 Mo9 135.9(3)
O13 Mo4 O6 Mo9 62.7(3)
O31 Mo9 O6 Mo4 124.5(3)
O26 Mo9 O6 Mo4 23.0(3)
O16 Mo9 O6 Mo4 -59.8(5)
O38 Mo9 O6 Mo4 -135.5(3)
O20 Mo9 O6 Mo4 -61.9(3)
O32 Mo7 O7 Mo11 -174.67(18)
O33 Mo7 O7 Mo11 -73.78(17)
O27 Mo7 O7 Mo11 85.28(17)
O11 Mo7 O7 Mo11 8.0(4)
O4 Mo7 O7 Mo11 0.11(15)
O21 Mo11 O7 Mo7 171.77(19)
O17 Mo11 O7 Mo7 -3.0(5)
O36 Mo11 O7 Mo7 -86.27(18)
O35 Mo11 O7 Mo7 74.90(18)
O4 Mo11 O7 Mo7 -0.12(15)
O39 Mo8 O9 Mo1 -133.9(4)
O35 Mo8 O9 Mo1 125.3(4)
O33 Mo8 O9 Mo1 36.5(6)
O40 Mo8 O9 Mo1 -34.7(4)
O4 Mo8 O9 Mo1 51.0(4)
O15 Mo1 O9 Mo8 132.8(4)
O3 Mo1 O9 Mo8 -125.4(4)
O29 Mo1 O9 Mo8 -34.8(6)
O2 Mo1 O9 Mo8 34.4(4)
O13 Mo1 O9 Mo8 -50.5(4)
O12 Mo5 O10 Mo6 -175.38(17)
O11 Mo5 O10 Mo6 80.78(18)
O23 Mo5 O10 Mo6 -76.46(18)
O18 Mo5 O10 Mo6 -7.1(5)
O1 Mo5 O10 Mo6 -3.38(15)
O37 Mo6 O10 Mo5 174.35(19)
O2 Mo6 O10 Mo5 4.4(5)
O40 Mo6 O10 Mo5 -82.16(18)
O34 Mo6 O10 Mo5 77.32(18)
O1 Mo6 O10 Mo5 3.41(15)
O12 Mo5 O11 Mo7 130.6(4)
O10 Mo5 O11 Mo7 -126.7(4)
O23 Mo5 O11 Mo7 -27.1(6)
O18 Mo5 O11 Mo7 32.1(4)
O1 Mo5 O11 Mo7 -51.9(4)
O32 Mo7 O11 Mo5 -132.2(4)
O7 Mo7 O11 Mo5 45.1(6)
O33 Mo7 O11 Mo5 127.4(4)
O27 Mo7 O11 Mo5 -33.5(4)
O4 Mo7 O11 Mo5 52.8(4)
O1 Si1 O13 Mo3 -179.08(15)
O20 Si1 O13 Mo3 -59.1(2)
O4 Si1 O13 Mo3 60.8(2)
O1 Si1 O13 Mo4 -59.5(2)
O20 Si1 O13 Mo4 60.5(2)
O4 Si1 O13 Mo4 -179.57(16)
O1 Si1 O13 Mo1 60.0(2)
O20 Si1 O13 Mo1 179.99(15)
O4 Si1 O13 Mo1 -60.1(2)
O5 Mo3 O13 Si1 -154.1(7)
O25 Mo3 O13 Si1 40.19(19)
O22 Mo3 O13 Si1 136.4(2)
O17 Mo3 O13 Si1 -46.28(18)
O3 Mo3 O13 Si1 -130.9(2)
O5 Mo3 O13 Mo4 71.8(8)
O25 Mo3 O13 Mo4 -93.89(11)
O22 Mo3 O13 Mo4 2.34(11)
O17 Mo3 O13 Mo4 179.64(11)
O3 Mo3 O13 Mo4 95.04(11)
O5 Mo3 O13 Mo1 -19.2(8)
O25 Mo3 O13 Mo1 175.12(11)
O22 Mo3 O13 Mo1 -88.65(12)
O17 Mo3 O13 Mo1 88.65(11)
O3 Mo3 O13 Mo1 4.05(10)
O14 Mo4 O13 Si1 -174.9(6)
O19 Mo4 O13 Si1 42.55(19)
O6 Mo4 O13 Si1 -46.59(19)
O29 Mo4 O13 Si1 133.8(2)
O22 Mo4 O13 Si1 -136.5(2)
O14 Mo4 O13 Mo3 -40.7(7)
O19 Mo4 O13 Mo3 176.76(12)
O6 Mo4 O13 Mo3 87.62(11)
O29 Mo4 O13 Mo3 -91.96(12)
O22 Mo4 O13 Mo3 -2.24(10)
O14 Mo4 O13 Mo1 51.0(7)
O19 Mo4 O13 Mo1 -91.57(11)
O6 Mo4 O13 Mo1 179.29(12)
O29 Mo4 O13 Mo1 -0.29(10)
O22 Mo4 O13 Mo1 89.43(12)
O15 Mo1 O13 Si1 -170.3(11)
O3 Mo1 O13 Si1 130.73(19)
O29 Mo1 O13 Si1 -133.7(2)
O9 Mo1 O13 Si1 40.46(18)
O2 Mo1 O13 Si1 -43.92(18)
O15 Mo1 O13 Mo3 54.7(12)
O3 Mo1 O13 Mo3 -4.24(10)
O29 Mo1 O13 Mo3 91.31(12)
O9 Mo1 O13 Mo3 -94.51(11)
O2 Mo1 O13 Mo3 -178.88(11)
O15 Mo1 O13 Mo4 -36.3(12)
O3 Mo1 O13 Mo4 -95.25(11)
O29 Mo1 O13 Mo4 0.30(11)
O9 Mo1 O13 Mo4 174.48(11)
O2 Mo1 O13 Mo4 90.10(11)
O31 Mo9 O16 Mo10 176.04(19)
O26 Mo9 O16 Mo10 -81.78(18)
O6 Mo9 O16 Mo10 0.4(5)
O38 Mo9 O16 Mo10 76.13(18)
O20 Mo9 O16 Mo10 2.50(15)
O24 Mo10 O16 Mo9 -172.14(19)
O18 Mo10 O16 Mo9 83.02(18)
O27 Mo10 O16 Mo9 -8.2(5)
O28 Mo10 O16 Mo9 -75.94(18)
O20 Mo10 O16 Mo9 -2.53(15)
O21 Mo11 O17 Mo3 126.8(3)
O36 Mo11 O17 Mo3 24.6(3)
O35 Mo11 O17 Mo3 -135.4(3)
O7 Mo11 O17 Mo3 -58.5(6)
O4 Mo11 O17 Mo3 -61.3(3)
O5 Mo3 O17 Mo11 -127.5(3)
O25 Mo3 O17 Mo11 -24.5(3)
O22 Mo3 O17 Mo11 69.3(5)
O3 Mo3 O17 Mo11 136.2(3)
O13 Mo3 O17 Mo11 62.1(3)
O24 Mo10 O18 Mo5 129.0(3)
O27 Mo10 O18 Mo5 27.8(3)
O16 Mo10 O18 Mo5 -132.5(3)
O28 Mo10 O18 Mo5 -47.7(6)
O20 Mo10 O18 Mo5 -58.3(3)
O12 Mo5 O18 Mo10 -128.9(3)
O11 Mo5 O18 Mo10 -27.0(3)
O10 Mo5 O18 Mo10 62.8(5)
O23 Mo5 O18 Mo10 133.1(3)
O1 Mo5 O18 Mo10 59.2(3)
O14 Mo4 O19 Mo2 134.0(3)
O6 Mo4 O19 Mo2 31.5(4)
O29 Mo4 O19 Mo2 -126.7(3)
O22 Mo4 O19 Mo2 -50.4(6)
O13 Mo4 O19 Mo2 -53.1(3)
O8 Mo2 O19 Mo4 -131.1(4)
O34 Mo2 O19 Mo4 128.0(4)
O23 Mo2 O19 Mo4 36.1(6)
O26 Mo2 O19 Mo4 -32.2(3)
O1 Mo2 O19 Mo4 53.5(3)
O13 Si1 O20 Mo10 -178.38(15)
O1 Si1 O20 Mo10 -58.9(2)
O4 Si1 O20 Mo10 61.3(2)
O13 Si1 O20 Mo9 -58.4(2)
O1 Si1 O20 Mo9 61.1(2)
O4 Si1 O20 Mo9 -178.75(15)
O13 Si1 O20 Mo12 60.7(2)
O1 Si1 O20 Mo12 -179.78(15)
O4 Si1 O20 Mo12 -59.6(2)
O24 Mo10 O20 Si1 -170.7(6)
O18 Mo10 O20 Si1 42.89(19)
O27 Mo10 O20 Si1 -45.99(19)
O16 Mo10 O20 Si1 135.9(2)
O28 Mo10 O20 Si1 -133.1(2)
O24 Mo10 O20 Mo9 55.2(6)
O18 Mo10 O20 Mo9 -91.21(12)
O27 Mo10 O20 Mo9 179.90(12)
O16 Mo10 O20 Mo9 1.80(11)
O28 Mo10 O20 Mo9 92.75(12)
O24 Mo10 O20 Mo12 -35.5(6)
O18 Mo10 O20 Mo12 178.09(12)
O27 Mo10 O20 Mo12 89.21(12)
O16 Mo10 O20 Mo12 -88.89(12)
O28 Mo10 O20 Mo12 2.06(11)
O31 Mo9 O20 Si1 -179(34)
O26 Mo9 O20 Si1 -43.69(19)
O6 Mo9 O20 Si1 43.48(19)
O16 Mo9 O20 Si1 -135.7(2)
O38 Mo9 O20 Si1 132.7(2)
O31 Mo9 O20 Mo10 -45.0(9)
O26 Mo9 O20 Mo10 90.22(12)
O6 Mo9 O20 Mo10 177.39(12)
O16 Mo9 O20 Mo10 -1.82(11)
O38 Mo9 O20 Mo10 -93.41(12)
O31 Mo9 O20 Mo12 46.9(9)
O26 Mo9 O20 Mo12 -177.88(12)
O6 Mo9 O20 Mo12 -90.71(11)
O16 Mo9 O20 Mo12 90.07(12)
O38 Mo9 O20 Mo12 -1.52(10)
O30 Mo12 O20 Si1 180(66)
O28 Mo12 O20 Si1 132.3(2)
O38 Mo12 O20 Si1 -132.1(2)
O25 Mo12 O20 Si1 -41.59(19)
O36 Mo12 O20 Si1 41.22(18)
O30 Mo12 O20 Mo10 45.3(14)
O28 Mo12 O20 Mo10 -2.19(11)
O38 Mo12 O20 Mo10 93.40(12)
O25 Mo12 O20 Mo10 -176.09(12)
O36 Mo12 O20 Mo10 -93.28(11)
O30 Mo12 O20 Mo9 -46.6(14)
O28 Mo12 O20 Mo9 -94.02(12)
O38 Mo12 O20 Mo9 1.56(11)
O25 Mo12 O20 Mo9 92.07(11)
O36 Mo12 O20 Mo9 174.88(11)
O5 Mo3 O22 Mo4 -173.72(18)
O25 Mo3 O22 Mo4 81.50(19)
O17 Mo3 O22 Mo4 -10.6(5)
O3 Mo3 O22 Mo4 -76.59(18)
O13 Mo3 O22 Mo4 -3.23(15)
O14 Mo4 O22 Mo3 176.16(18)
O19 Mo4 O22 Mo3 0.4(5)
O6 Mo4 O22 Mo3 -81.50(18)
O29 Mo4 O22 Mo3 77.67(18)
O13 Mo4 O22 Mo3 3.25(15)
O8 Mo2 O23 Mo5 -168.3(2)
O34 Mo2 O23 Mo5 -67.07(19)
O26 Mo2 O23 Mo5 91.75(18)
O19 Mo2 O23 Mo5 24.4(5)
O1 Mo2 O23 Mo5 6.46(15)
O12 Mo5 O23 Mo2 169.64(19)
O11 Mo5 O23 Mo2 -32.4(4)
O10 Mo5 O23 Mo2 68.37(19)
O18 Mo5 O23 Mo2 -91.84(19)
O1 Mo5 O23 Mo2 -6.53(16)
O5 Mo3 O25 Mo12 133.2(4)
O22 Mo3 O25 Mo12 -124.1(4)
O17 Mo3 O25 Mo12 34.5(4)
O3 Mo3 O25 Mo12 -26.0(6)
O13 Mo3 O25 Mo12 -49.3(4)
O30 Mo12 O25 Mo3 -134.7(4)
O28 Mo12 O25 Mo3 34.3(6)
O38 Mo12 O25 Mo3 124.3(4)
O36 Mo12 O25 Mo3 -35.7(4)
O20 Mo12 O25 Mo3 49.8(4)
O31 Mo9 O26 Mo2 -132.7(4)
O6 Mo9 O26 Mo2 -31.1(4)
O16 Mo9 O26 Mo2 127.8(4)
O38 Mo9 O26 Mo2 44.8(6)
O20 Mo9 O26 Mo2 54.0(4)
O8 Mo2 O26 Mo9 132.9(4)
O34 Mo2 O26 Mo9 -37.3(6)
O23 Mo2 O26 Mo9 -127.3(4)
O19 Mo2 O26 Mo9 32.7(4)
O1 Mo2 O26 Mo9 -52.9(4)
O32 Mo7 O27 Mo10 130.0(3)
O7 Mo7 O27 Mo10 -128.5(3)
O33 Mo7 O27 Mo10 -35.9(6)
O11 Mo7 O27 Mo10 30.0(3)
O4 Mo7 O27 Mo10 -53.9(3)
O24 Mo10 O27 Mo7 -135.1(3)
O18 Mo10 O27 Mo7 -30.6(3)
O16 Mo10 O27 Mo7 61.1(6)
O28 Mo10 O27 Mo7 128.9(3)
O20 Mo10 O27 Mo7 55.7(3)
O30 Mo12 O28 Mo10 -172.0(2)
O38 Mo12 O28 Mo10 -70.60(19)
O25 Mo12 O28 Mo10 19.0(5)
O36 Mo12 O28 Mo10 87.58(19)
O20 Mo12 O28 Mo10 2.95(15)
O24 Mo10 O28 Mo12 169.13(19)
O18 Mo10 O28 Mo12 -14.1(5)
O27 Mo10 O28 Mo12 -90.05(19)
O16 Mo10 O28 Mo12 71.80(19)
O20 Mo10 O28 Mo12 -3.02(16)
O15 Mo1 O29 Mo4 175.78(18)
O3 Mo1 O29 Mo4 73.52(18)
O9 Mo1 O29 Mo4 -16.7(5)
O2 Mo1 O29 Mo4 -85.09(18)
O13 Mo1 O29 Mo4 -0.42(15)
O14 Mo4 O29 Mo1 -170.63(18)
O19 Mo4 O29 Mo1 86.58(18)
O6 Mo4 O29 Mo1 -0.7(5)
O22 Mo4 O29 Mo1 -73.37(18)
O13 Mo4 O29 Mo1 0.42(15)
O32 Mo7 O33 Mo8 171.57(18)
O7 Mo7 O33 Mo8 70.22(18)
O27 Mo7 O33 Mo8 -22.6(5)
O11 Mo7 O33 Mo8 -88.04(18)
O4 Mo7 O33 Mo8 -3.94(15)
O39 Mo8 O33 Mo7 -170.46(19)
O9 Mo8 O33 Mo7 19.1(4)
O35 Mo8 O33 Mo7 -70.18(18)
O40 Mo8 O33 Mo7 89.59(18)
O4 Mo8 O33 Mo7 3.93(15)
O8 Mo2 O34 Mo6 172.77(18)
O23 Mo2 O34 Mo6 72.37(18)
O26 Mo2 O34 Mo6 -17.1(5)
O19 Mo2 O34 Mo6 -85.99(18)
O1 Mo2 O34 Mo6 -1.00(15)
O37 Mo6 O34 Mo2 -171.60(19)
O2 Mo6 O34 Mo2 86.27(18)
O40 Mo6 O34 Mo2 1.6(5)
O10 Mo6 O34 Mo2 -73.37(18)
O1 Mo6 O34 Mo2 1.01(15)
O39 Mo8 O35 Mo11 175.10(18)
O9 Mo8 O35 Mo11 -82.21(18)
O33 Mo8 O35 Mo11 75.51(18)
O40 Mo8 O35 Mo11 -5.3(5)
O4 Mo8 O35 Mo11 2.10(14)
O21 Mo11 O35 Mo8 -174.07(18)
O17 Mo11 O35 Mo8 83.86(18)
O36 Mo11 O35 Mo8 -5.5(5)
O7 Mo11 O35 Mo8 -76.63(17)
O4 Mo11 O35 Mo8 -2.14(15)
O21 Mo11 O36 Mo12 -132.7(3)
O17 Mo11 O36 Mo12 -30.7(4)
O35 Mo11 O36 Mo12 58.9(6)
O7 Mo11 O36 Mo12 129.4(4)
O4 Mo11 O36 Mo12 55.6(3)
O30 Mo12 O36 Mo11 130.9(4)
O28 Mo12 O36 Mo11 -127.9(4)
O38 Mo12 O36 Mo11 -36.1(6)
O25 Mo12 O36 Mo11 31.1(3)
O20 Mo12 O36 Mo11 -53.7(3)
O30 Mo12 O38 Mo9 172.71(19)
O28 Mo12 O38 Mo9 71.11(19)
O25 Mo12 O38 Mo9 -86.41(18)
O36 Mo12 O38 Mo9 -20.4(5)
O20 Mo12 O38 Mo9 -2.21(15)
O31 Mo9 O38 Mo12 -170.70(19)
O26 Mo9 O38 Mo12 11.8(5)
O6 Mo9 O38 Mo12 87.53(19)
O16 Mo9 O38 Mo12 -71.85(18)
O20 Mo9 O38 Mo12 2.22(15)
O37 Mo6 O40 Mo8 -129.1(3)
O2 Mo6 O40 Mo8 -26.6(3)
O10 Mo6 O40 Mo8 132.1(3)
O34 Mo6 O40 Mo8 57.9(6)
O1 Mo6 O40 Mo8 58.4(3)
O39 Mo8 O40 Mo6 128.9(3)
O9 Mo8 O40 Mo6 27.4(3)
O35 Mo8 O40 Mo6 -50.7(6)
O33 Mo8 O40 Mo6 -131.6(3)
O4 Mo8 O40 Mo6 -57.8(3)
N4 C1 C2 N6 -0.4(6)
C5 C1 C2 N6 -179.5(5)
N4 C1 C2 C3 180.0(6)
C5 C1 C2 C3 0.9(9)
N6 C2 C3 C4 178.2(7)
C1 C2 C3 C4 -2.3(10)
C2 C3 C4 C6 1.7(12)
N4 C1 C5 C6 -177.5(7)
C2 C1 C5 C6 1.3(10)
C1 C5 C6 C4 -1.9(12)
C3 C4 C6 C5 0.4(14)
N1 C7 C8 N3 0.0(5)
C10 C7 C8 N3 179.0(5)
N1 C7 C8 C9 179.3(5)
C10 C7 C8 C9 -1.7(8)
N3 C8 C9 C12 -179.9(6)
C7 C8 C9 C12 1.1(9)
N1 C7 C10 C11 179.2(6)
C8 C7 C10 C11 0.5(9)
C7 C10 C11 C12 1.2(11)
C8 C9 C12 C11 0.6(11)
C10 C11 C12 C9 -1.8(13)
N7 C13 C14 N9 0.1(5)
C15 C13 C14 N9 179.1(4)
N7 C13 C14 C16 -179.6(4)
C15 C13 C14 C16 -0.6(7)
N7 C13 C15 C17 179.2(5)
C14 C13 C15 C17 0.5(7)
N9 C14 C16 C18 -179.7(5)
C13 C14 C16 C18 0.0(7)
C13 C15 C17 C18 0.2(8)
C14 C16 C18 C17 0.7(9)
C15 C17 C18 C16 -0.8(10)
N12 C19 C20 N10 -0.9(5)
C21 C19 C20 N10 180.0(5)
N12 C19 C20 C22 179.7(5)
C21 C19 C20 C22 0.7(8)
N12 C19 C21 C24 -179.6(6)
C20 C19 C21 C24 -0.8(8)
N10 C20 C22 C23 -179.8(5)
C19 C20 C22 C23 -0.8(8)
C20 C22 C23 C24 1.0(9)
C19 C21 C24 C23 1.0(10)
C22 C23 C24 C21 -1.3(11)
C8 C7 N1 N2 0.1(6)
C10 C7 N1 N2 -178.8(6)
C7 N1 N2 N3 -0.2(6)
N1 N2 N3 C8 0.2(6)
C7 C8 N3 N2 -0.1(6)
C9 C8 N3 N2 -179.2(6)
C2 C1 N4 N5 -0.4(7)
C5 C1 N4 N5 178.5(6)
C1 N4 N5 N6 1.0(7)
N4 N5 N6 C2 -1.3(7)
C3 C2 N6 N5 -179.4(6)
C1 C2 N6 N5 1.1(7)
C14 C13 N7 N8 -0.2(5)
C15 C13 N7 N8 -179.1(5)
C13 N7 N8 N9 0.3(5)
N7 N8 N9 C14 -0.2(5)
C13 C14 N9 N8 0.1(5)
C16 C14 N9 N8 179.8(5)
C19 C20 N10 N11 1.0(5)
C22 C20 N10 N11 -179.8(5)
C20 N10 N11 N12 -0.7(5)
N10 N11 N12 C19 0.0(5)
C20 C19 N12 N11 0.6(6)
C21 C19 N12 N11 179.6(5)
